data_4301768
loop_
_publ_author_name
'Annie Castonguay'
'Andr\'e L. Beauchamp'
'Davit Zargarian'

_publ_contact_author_address
;
      Universit\'e de Montr\'eal
      D\'epartement de Chimie
      Montr\'eal, Qu\'ebec
      Canada, H3C 3J7
;
_publ_contact_author_email a.castonguay.umontreal.ca
_publ_contact_author_fax '+1 514 343 7586'
_publ_contact_author_name 'Annie Castonguay'
_publ_contact_author_phone '+1 514 343 6111 3936'
_publ_section_title
;
New Derivatives of PCP-Type Pincer Complexes of Nickel
;
_journal_name_full 'Inorganic Chemistry'
_journal_page_first 3177
_journal_page_last 3184
_journal_paper_doi 10.1021/ic801641u
_journal_volume 48
_journal_year 2009
_chemical_compound_source 'Synthesized by the authors. See text'
_chemical_formula_moiety 'C18 H40 Ni P2'
_chemical_formula_sum 'C18 H40 Ni P2'
_chemical_formula_weight 377.15
_chemical_name_systematic
;
?
;
_space_group_IT_number 14
_symmetry_cell_setting monoclinic
_symmetry_space_group_name_Hall '-P 2ybc'
_symmetry_space_group_name_H-M 'P 1 21/c 1'
_atom_sites_solution_hydrogens geom
_atom_sites_solution_primary direct
_atom_sites_solution_secondary difmap
_audit_creation_method SHELXL-97
_cell_angle_alpha 90.00
_cell_angle_beta 95.091(2)
_cell_angle_gamma 90.00
_cell_formula_units_Z 4
_cell_length_a 14.2542(6)
_cell_length_b 13.7514(6)
_cell_length_c 10.5561(4)
_cell_measurement_reflns_used 10755
_cell_measurement_temperature 100(2)
_cell_measurement_theta_max 68.73
_cell_measurement_theta_min 4.48
_cell_volume 2060.99(15)
_computing_cell_refinement 'SMART (Bruker, 2003)'
_computing_data_collection 'SMART (Bruker, 2003)'
_computing_data_reduction 'SAINT (Bruker, 2004)'
_computing_molecular_graphics 'SHELXTL (Bruker, 1997)'
_computing_publication_material 'UdMX (Maris, 2004)'
_computing_structure_refinement 'SHELXL97 (Sheldrick, 1997)'
_computing_structure_solution 'SHELXS97 (Sheldrick, 1997)'
_diffrn_ambient_temperature 100(2)
_diffrn_measured_fraction_theta_full 0.987
_diffrn_measured_fraction_theta_max 0.987
_diffrn_measurement_device_type 'Bruker Smart 6000'
_diffrn_measurement_method \w
_diffrn_radiation_monochromator 'Montel 200 optics'
_diffrn_radiation_source 'Rotating Anode'
_diffrn_radiation_type CuK\a
_diffrn_radiation_wavelength 1.54178
_diffrn_reflns_av_R_equivalents 0.048
_diffrn_reflns_av_sigmaI/netI 0.0288
_diffrn_reflns_limit_h_max 17
_diffrn_reflns_limit_h_min -17
_diffrn_reflns_limit_k_max 16
_diffrn_reflns_limit_k_min -16
_diffrn_reflns_limit_l_max 12
_diffrn_reflns_limit_l_min -12
_diffrn_reflns_number 28019
_diffrn_reflns_theta_full 68.87
_diffrn_reflns_theta_max 68.87
_diffrn_reflns_theta_min 3.11
_diffrn_standards_decay_% 0.00
_diffrn_standards_number 94
_exptl_absorpt_coefficient_mu 2.749
_exptl_absorpt_correction_T_max 0.760
_exptl_absorpt_correction_T_min 0.650
_exptl_absorpt_correction_type multi-scan
_exptl_absorpt_process_details 'Sadabs (Sheldrick,1996)'
_exptl_crystal_colour yellow
_exptl_crystal_density_diffrn 1.215
_exptl_crystal_density_method 'not measured'
_exptl_crystal_description plate
_exptl_crystal_F_000 824
_exptl_crystal_size_max 0.23
_exptl_crystal_size_mid 0.17
_exptl_crystal_size_min 0.10
_refine_diff_density_max 0.697
_refine_diff_density_min -0.386
_refine_diff_density_rms 0.083
_refine_ls_extinction_method none
_refine_ls_goodness_of_fit_ref 1.003
_refine_ls_hydrogen_treatment constr
_refine_ls_matrix_type full
_refine_ls_number_parameters 199
_refine_ls_number_reflns 3774
_refine_ls_number_restraints 0
_refine_ls_restrained_S_all 1.003
_refine_ls_R_factor_all 0.0468
_refine_ls_R_factor_gt 0.0395
_refine_ls_shift/su_max 0.001
_refine_ls_shift/su_mean 0.000
_refine_ls_structure_factor_coef Fsqd
_refine_ls_weighting_details 'calc w=1/[\s^2^(Fo^2^)+(0.0796P)^2^+0.0000P] where P=(Fo^2^+2Fc^2^)/3'
_refine_ls_weighting_scheme calc
_refine_ls_wR_factor_gt 0.1019
_refine_ls_wR_factor_ref 0.1068
_reflns_number_gt 3187
_reflns_number_total 3774
_reflns_threshold_expression I>2\s(I)
_cod_data_source_file ic801641u_si_002_4.cif
_cod_data_source_block cast31
_cod_depositor_comments
;
The following automatic conversions were performed:
'_symmetry_cell_setting' value 'MonocliNic' changed to 'monoclinic'
according to '/home/saulius/struct/CIF-dictionaries/cif_core.dic'
dictionary named 'cif_core.dic' version 2.4.1 from
2010-06-29.

'_atom_site_adp_type' value 'UaNi' changed to 'Uani'
according to '/home/saulius/struct/CIF-dictionaries/cif_core.dic'
dictionary named 'cif_core.dic' version 2.4.1 from 2010-06-29 (21
time).

'_geom_bond_publ_flag' value 'Y' changed to 'y' according to
'/home/saulius/struct/CIF-dictionaries/cif_core.dic' dictionary named
'cif_core.dic' version 2.4.1 from 2010-06-29 (22
times).

'_geom_angle_publ_flag' value 'Y' changed to 'y' according to
'/home/saulius/struct/CIF-dictionaries/cif_core.dic' dictionary named
'cif_core.dic' version 2.4.1 from 2010-06-29 (37
times).

'_geom_torsion_publ_flag' value 'Y' changed to 'y' according to
'/home/saulius/struct/CIF-dictionaries/cif_core.dic' dictionary named
'cif_core.dic' version 2.4.1 from 2010-06-29 (52 times).

Automatic conversion script
Id: cif_fix_enum 1527 2010-12-29 10:47:43Z saulius 
;
_cod_original_sg_symbol_H-M 'P 21/c'
_cod_database_code 4301768

loop_
_symmetry_equiv_pos_as_xyz
'x, y, z'
'-x, y+1/2, -z+1/2'
'-x, -y, -z'
'x, -y-1/2, z-1/2'

loop_
_atom_site_label
_atom_site_type_symbol
_atom_site_fract_x
_atom_site_fract_y
_atom_site_fract_z
_atom_site_U_iso_or_equiv
_atom_site_adp_type
_atom_site_occupancy
_atom_site_symmetry_multiplicity
_atom_site_calc_flag
_atom_site_refinement_flags
_atom_site_disorder_assembly
_atom_site_disorder_group
Ni Ni 0.76229(2) 0.50933(2) 0.23445(3) 0.01747(13) Uani 1 1 d . . .
P1 P 0.72747(3) 0.44702(4) 0.41147(5) 0.01861(15) Uani 1 1 d . . .
P2 P 0.77629(3) 0.58723(4) 0.06184(5) 0.01879(15) Uani 1 1 d . . .
C1 C 0.64397(15) 0.53228(16) 0.4780(2) 0.0231(4) Uani 1 1 d . . .
H1A H 0.5909 0.4962 0.5103 0.028 Uiso 1 1 calc R . .
H1B H 0.6761 0.5703 0.5488 0.028 Uiso 1 1 calc R . .
C2 C 0.60855(15) 0.59926(15) 0.3692(2) 0.0233(5) Uani 1 1 d . . .
H2A H 0.5835 0.6598 0.4042 0.028 Uiso 1 1 calc R . .
H2B H 0.5567 0.5670 0.3165 0.028 Uiso 1 1 calc R . .
C3 C 0.68829(14) 0.62435(15) 0.2863(2) 0.0209(4) Uani 1 1 d . . .
H3 H 0.7341 0.6623 0.3441 0.025 Uiso 1 1 calc R . .
C4 C 0.65440(15) 0.69670(16) 0.1817(2) 0.0265(5) Uani 1 1 d . . .
H4A H 0.5949 0.6729 0.1366 0.032 Uiso 1 1 calc R . .
H4B H 0.6417 0.7604 0.2205 0.032 Uiso 1 1 calc R . .
C5 C 0.72855(15) 0.70919(15) 0.0868(2) 0.0255(5) Uani 1 1 d . . .
H5A H 0.7791 0.7537 0.1214 0.031 Uiso 1 1 calc R . .
H5B H 0.6996 0.7363 0.0056 0.031 Uiso 1 1 calc R . .
C6 C 0.82090(15) 0.43066(16) 0.5430(2) 0.0246(5) Uani 1 1 d . . .
H6 H 0.7898 0.4190 0.6229 0.030 Uiso 1 1 calc R . .
C7 C 0.66499(15) 0.32918(15) 0.3974(2) 0.0246(5) Uani 1 1 d . . .
H7 H 0.7080 0.2817 0.3603 0.030 Uiso 1 1 calc R . .
C8 C 0.89615(14) 0.60666(15) 0.0117(2) 0.0222(4) Uani 1 1 d . . .
H8 H 0.9198 0.5421 -0.0152 0.027 Uiso 1 1 calc R . .
C9 C 0.70859(15) 0.54157(17) -0.0842(2) 0.0270(5) Uani 1 1 d . . .
H9 H 0.7182 0.5876 -0.1552 0.032 Uiso 1 1 calc R . .
C10 C 0.85083(15) 0.40146(14) 0.19443(19) 0.0216(4) Uani 1 1 d . . .
H10A H 0.8586 0.4015 0.1031 0.032 Uiso 1 1 calc R . .
H10B H 0.8248 0.3389 0.2185 0.032 Uiso 1 1 calc R . .
H10C H 0.9122 0.4117 0.2422 0.032 Uiso 1 1 calc R . .
C61 C 0.87841(17) 0.52448(18) 0.5601(2) 0.0332(5) Uani 1 1 d . . .
H61A H 0.9269 0.5168 0.6313 0.050 Uiso 1 1 calc R . .
H61B H 0.8367 0.5785 0.5779 0.050 Uiso 1 1 calc R . .
H61C H 0.9085 0.5382 0.4821 0.050 Uiso 1 1 calc R . .
C62 C 0.88510(16) 0.34447(17) 0.5230(2) 0.0299(5) Uani 1 1 d . . .
H62A H 0.9204 0.3568 0.4490 0.045 Uiso 1 1 calc R . .
H62B H 0.8470 0.2856 0.5083 0.045 Uiso 1 1 calc R . .
H62C H 0.9293 0.3356 0.5987 0.045 Uiso 1 1 calc R . .
C71 C 0.57829(16) 0.34016(17) 0.3025(2) 0.0311(5) Uani 1 1 d . . .
H71A H 0.5516 0.2758 0.2817 0.047 Uiso 1 1 calc R . .
H71B H 0.5965 0.3713 0.2248 0.047 Uiso 1 1 calc R . .
H71C H 0.5312 0.3804 0.3400 0.047 Uiso 1 1 calc R . .
C72 C 0.63862(17) 0.28639(17) 0.5238(2) 0.0319(5) Uani 1 1 d . . .
H72A H 0.5999 0.3332 0.5659 0.048 Uiso 1 1 calc R . .
H72B H 0.6961 0.2726 0.5789 0.048 Uiso 1 1 calc R . .
H72C H 0.6031 0.2260 0.5073 0.048 Uiso 1 1 calc R . .
C81 C 0.90040(16) 0.67573(17) -0.1006(2) 0.0297(5) Uani 1 1 d . . .
H81A H 0.8804 0.7408 -0.0764 0.045 Uiso 1 1 calc R . .
H81B H 0.8584 0.6521 -0.1727 0.045 Uiso 1 1 calc R . .
H81C H 0.9651 0.6787 -0.1250 0.045 Uiso 1 1 calc R . .
C82 C 0.96199(15) 0.64065(17) 0.1255(2) 0.0304(5) Uani 1 1 d . . .
H82A H 1.0267 0.6436 0.1013 0.046 Uiso 1 1 calc R . .
H82B H 0.9588 0.5948 0.1961 0.046 Uiso 1 1 calc R . .
H82C H 0.9426 0.7053 0.1521 0.046 Uiso 1 1 calc R . .
C91 C 0.60339(17) 0.5378(2) -0.0668(2) 0.0396(6) Uani 1 1 d . . .
H91A H 0.5698 0.5071 -0.1414 0.059 Uiso 1 1 calc R . .
H91B H 0.5796 0.6040 -0.0573 0.059 Uiso 1 1 calc R . .
H91C H 0.5933 0.4998 0.0094 0.059 Uiso 1 1 calc R . .
C92 C 0.74253(18) 0.44138(19) -0.1213(2) 0.0361(6) Uani 1 1 d . . .
H92A H 0.7338 0.3951 -0.0527 0.054 Uiso 1 1 calc R . .
H92B H 0.8095 0.4447 -0.1355 0.054 Uiso 1 1 calc R . .
H92C H 0.7062 0.4199 -0.1994 0.054 Uiso 1 1 calc R . .

loop_
_atom_site_aniso_label
_atom_site_aniso_U_11
_atom_site_aniso_U_22
_atom_site_aniso_U_33
_atom_site_aniso_U_23
_atom_site_aniso_U_13
_atom_site_aniso_U_12
Ni 0.0202(2) 0.0171(2) 0.0152(2) -0.00017(12) 0.00245(15) 0.00190(13)
P1 0.0195(3) 0.0195(3) 0.0171(3) 0.00036(18) 0.0029(2) 0.00062(19)
P2 0.0196(3) 0.0192(3) 0.0176(3) 0.00154(18) 0.0018(2) 0.00038(19)
C1 0.0214(10) 0.0258(11) 0.0227(11) -0.0039(9) 0.0055(9) 0.0032(8)
C2 0.0229(11) 0.0207(11) 0.0266(11) -0.0022(8) 0.0043(9) 0.0019(8)
C3 0.0208(10) 0.0191(10) 0.0230(11) -0.0010(8) 0.0029(8) 0.0050(8)
C4 0.0267(11) 0.0231(11) 0.0303(12) 0.0029(9) 0.0065(9) 0.0073(9)
C5 0.0261(11) 0.0221(11) 0.0287(11) 0.0048(9) 0.0051(9) 0.0050(9)
C6 0.0248(11) 0.0311(12) 0.0177(11) 0.0027(8) 0.0003(9) 0.0030(9)
C7 0.0256(11) 0.0208(11) 0.0283(12) 0.0001(8) 0.0065(9) -0.0011(8)
C8 0.0204(10) 0.0219(11) 0.0247(11) 0.0006(8) 0.0035(9) 0.0005(8)
C9 0.0237(11) 0.0387(13) 0.0182(11) 0.0025(9) 0.0000(9) -0.0051(9)
C10 0.0259(11) 0.0231(10) 0.0165(10) 0.0010(8) 0.0049(8) 0.0042(8)
C61 0.0291(12) 0.0352(13) 0.0335(13) -0.0085(10) -0.0066(10) 0.0025(10)
C62 0.0285(12) 0.0302(12) 0.0299(12) 0.0062(9) -0.0027(10) 0.0039(9)
C71 0.0277(12) 0.0315(12) 0.0342(13) -0.0056(10) 0.0037(10) -0.0067(9)
C72 0.0350(12) 0.0280(12) 0.0342(13) 0.0052(10) 0.0113(11) -0.0048(10)
C81 0.0255(11) 0.0357(13) 0.0288(12) 0.0048(10) 0.0073(9) -0.0008(9)
C82 0.0249(11) 0.0365(13) 0.0292(12) 0.0022(10) -0.0013(10) -0.0068(10)
C91 0.0242(12) 0.0585(17) 0.0349(14) -0.0074(12) -0.0036(11) -0.0026(11)
C92 0.0369(13) 0.0445(15) 0.0264(12) -0.0145(10) -0.0001(10) -0.0060(11)

loop_
_atom_type_symbol
_atom_type_description
_atom_type_scat_dispersion_real
_atom_type_scat_dispersion_imag
_atom_type_scat_source
C C 0.0181 0.0091 'International Tables Vol C Tables 4.2.6.8 and 6.1.1.4'
H H 0.0000 0.0000 'International Tables Vol C Tables 4.2.6.8 and 6.1.1.4'
P P 0.2955 0.4335 'International Tables Vol C Tables 4.2.6.8 and 6.1.1.4'
Ni Ni -3.0029 0.5091 'International Tables Vol C Tables 4.2.6.8 and 6.1.1.4'

loop_
_geom_angle_atom_site_label_1
_geom_angle_atom_site_label_2
_geom_angle_atom_site_label_3
_geom_angle_site_symmetry_1
_geom_angle_site_symmetry_2
_geom_angle_site_symmetry_3
_geom_angle
_geom_angle_publ_flag
C3 Ni C10 . . . 172.81(9) y
C3 Ni P2 . . . 85.91(6) y
C10 Ni P2 . . . 94.74(6) y
C3 Ni P1 . . . 84.80(6) y
C10 Ni P1 . . . 94.93(6) y
P2 Ni P1 . . . 170.05(3) y
C7 P1 C6 . . . 105.27(10) y
C7 P1 C1 . . . 105.31(10) y
C6 P1 C1 . . . 103.67(10) y
C7 P1 Ni . . . 115.18(7) y
C6 P1 Ni . . . 119.58(7) y
C1 P1 Ni . . . 106.39(7) y
C5 P2 C8 . . . 105.78(10) y
C5 P2 C9 . . . 104.85(11) y
C8 P2 C9 . . . 103.67(10) y
C5 P2 Ni . . . 105.75(7) y
C8 P2 Ni . . . 118.30(7) y
C9 P2 Ni . . . 117.24(7) y
C2 C1 P1 . . . 106.17(14) y
C2 C1 H1A . . . 110.5 ?
P1 C1 H1A . . . 110.5 ?
C2 C1 H1B . . . 110.5 ?
P1 C1 H1B . . . 110.5 ?
H1A C1 H1B . . . 108.7 ?
C1 C2 C3 . . . 110.67(17) y
C1 C2 H2A . . . 109.5 ?
C3 C2 H2A . . . 109.5 ?
C1 C2 H2B . . . 109.5 ?
C3 C2 H2B . . . 109.5 ?
H2A C2 H2B . . . 108.1 ?
C4 C3 C2 . . . 110.79(17) y
C4 C3 Ni . . . 117.08(14) y
C2 C3 Ni . . . 114.40(14) y
C4 C3 H3 . . . 104.3 ?
C2 C3 H3 . . . 104.3 ?
Ni C3 H3 . . . 104.3 ?
C5 C4 C3 . . . 110.68(17) y
C5 C4 H4A . . . 109.5 ?
C3 C4 H4A . . . 109.5 ?
C5 C4 H4B . . . 109.5 ?
C3 C4 H4B . . . 109.5 ?
H4A C4 H4B . . . 108.1 ?
C4 C5 P2 . . . 106.12(14) y
C4 C5 H5A . . . 110.5 ?
P2 C5 H5A . . . 110.5 ?
C4 C5 H5B . . . 110.5 ?
P2 C5 H5B . . . 110.5 ?
H5A C5 H5B . . . 108.7 ?
C62 C6 C61 . . . 110.49(18) y
C62 C6 P1 . . . 113.03(15) y
C61 C6 P1 . . . 109.16(15) y
C62 C6 H6 . . . 108 ?
C61 C6 H6 . . . 108 ?
P1 C6 H6 . . . 108 ?
C71 C7 C72 . . . 111.20(18) y
C71 C7 P1 . . . 108.79(15) y
C72 C7 P1 . . . 114.80(15) y
C71 C7 H7 . . . 107.2 ?
C72 C7 H7 . . . 107.2 ?
P1 C7 H7 . . . 107.2 ?
C81 C8 C82 . . . 110.88(18) y
C81 C8 P2 . . . 114.42(15) y
C82 C8 P2 . . . 109.65(15) y
C81 C8 H8 . . . 107.2 ?
C82 C8 H8 . . . 107.2 ?
P2 C8 H8 . . . 107.2 ?
C92 C9 C91 . . . 109.7(2) y
C92 C9 P2 . . . 111.49(15) y
C91 C9 P2 . . . 110.86(16) y
C92 C9 H9 . . . 108.2 ?
C91 C9 H9 . . . 108.2 ?
P2 C9 H9 . . . 108.2 ?
Ni C10 H10A . . . 109.5 ?
Ni C10 H10B . . . 109.5 ?
H10A C10 H10B . . . 109.5 ?
Ni C10 H10C . . . 109.5 ?
H10A C10 H10C . . . 109.5 ?
H10B C10 H10C . . . 109.5 ?
C6 C61 H61A . . . 109.5 ?
C6 C61 H61B . . . 109.5 ?
H61A C61 H61B . . . 109.5 ?
C6 C61 H61C . . . 109.5 ?
H61A C61 H61C . . . 109.5 ?
H61B C61 H61C . . . 109.5 ?
C6 C62 H62A . . . 109.5 ?
C6 C62 H62B . . . 109.5 ?
H62A C62 H62B . . . 109.5 ?
C6 C62 H62C . . . 109.5 ?
H62A C62 H62C . . . 109.5 ?
H62B C62 H62C . . . 109.5 ?
C7 C71 H71A . . . 109.5 ?
C7 C71 H71B . . . 109.5 ?
H71A C71 H71B . . . 109.5 ?
C7 C71 H71C . . . 109.5 ?
H71A C71 H71C . . . 109.5 ?
H71B C71 H71C . . . 109.5 ?
C7 C72 H72A . . . 109.5 ?
C7 C72 H72B . . . 109.5 ?
H72A C72 H72B . . . 109.5 ?
C7 C72 H72C . . . 109.5 ?
H72A C72 H72C . . . 109.5 ?
H72B C72 H72C . . . 109.5 ?
C8 C81 H81A . . . 109.5 ?
C8 C81 H81B . . . 109.5 ?
H81A C81 H81B . . . 109.5 ?
C8 C81 H81C . . . 109.5 ?
H81A C81 H81C . . . 109.5 ?
H81B C81 H81C . . . 109.5 ?
C8 C82 H82A . . . 109.5 ?
C8 C82 H82B . . . 109.5 ?
H82A C82 H82B . . . 109.5 ?
C8 C82 H82C . . . 109.5 ?
H82A C82 H82C . . . 109.5 ?
H82B C82 H82C . . . 109.5 ?
C9 C91 H91A . . . 109.5 ?
C9 C91 H91B . . . 109.5 ?
H91A C91 H91B . . . 109.5 ?
C9 C91 H91C . . . 109.5 ?
H91A C91 H91C . . . 109.5 ?
H91B C91 H91C . . . 109.5 ?
C9 C92 H92A . . . 109.5 ?
C9 C92 H92B . . . 109.5 ?
H92A C92 H92B . . . 109.5 ?
C9 C92 H92C . . . 109.5 ?
H92A C92 H92C . . . 109.5 ?
H92B C92 H92C . . . 109.5 ?

loop_
_geom_bond_atom_site_label_1
_geom_bond_atom_site_label_2
_geom_bond_site_symmetry_1
_geom_bond_site_symmetry_2
_geom_bond_distance
_geom_bond_publ_flag
Ni C3 . . 2.004(2) y
Ni C10 . . 2.016(2) y
Ni P2 . . 2.1381(6) y
Ni P1 . . 2.1535(6) y
P1 C7 . . 1.849(2) y
P1 C6 . . 1.851(2) y
P1 C1 . . 1.853(2) y
P2 C5 . . 1.838(2) y
P2 C8 . . 1.852(2) y
P2 C9 . . 1.854(2) y
C1 C2 . . 1.523(3) y
C1 H1a . . 0.99 ?
C1 H1b . . 0.99 ?
C2 C3 . . 1.534(3) y
C2 H2a . . 0.99 ?
C2 H2b . . 0.99 ?
C3 C4 . . 1.533(3) y
C3 H3 . . 1 ?
C4 C5 . . 1.529(3) y
C4 H4a . . 0.99 ?
C4 H4b . . 0.99 ?
C5 H5a . . 0.99 ?
C5 H5b . . 0.99 ?
C6 C62 . . 1.524(3) y
C6 C61 . . 1.531(3) y
C6 H6 . . 1 ?
C7 C71 . . 1.528(3) y
C7 C72 . . 1.535(3) y
C7 H7 . . 1 ?
C8 C81 . . 1.524(3) y
C8 C82 . . 1.531(3) y
C8 H8 . . 1 ?
C9 C92 . . 1.523(3) y
C9 C91 . . 1.528(3) y
C9 H9 . . 1 ?
C10 H10a . . 0.98 ?
C10 H10b . . 0.98 ?
C10 H10c . . 0.98 ?
C61 H61a . . 0.98 ?
C61 H61b . . 0.98 ?
C61 H61c . . 0.98 ?
C62 H62a . . 0.98 ?
C62 H62b . . 0.98 ?
C62 H62c . . 0.98 ?
C71 H71a . . 0.98 ?
C71 H71b . . 0.98 ?
C71 H71c . . 0.98 ?
C72 H72a . . 0.98 ?
C72 H72b . . 0.98 ?
C72 H72c . . 0.98 ?
C81 H81a . . 0.98 ?
C81 H81b . . 0.98 ?
C81 H81c . . 0.98 ?
C82 H82a . . 0.98 ?
C82 H82b . . 0.98 ?
C82 H82c . . 0.98 ?
C91 H91a . . 0.98 ?
C91 H91b . . 0.98 ?
C91 H91c . . 0.98 ?
C92 H92a . . 0.98 ?
C92 H92b . . 0.98 ?
C92 H92c . . 0.98 ?

loop_
_geom_torsion_atom_site_label_1
_geom_torsion_atom_site_label_2
_geom_torsion_atom_site_label_3
_geom_torsion_atom_site_label_4
_geom_torsion_site_symmetry_1
_geom_torsion_site_symmetry_2
_geom_torsion_site_symmetry_3
_geom_torsion_site_symmetry_4
_geom_torsion
_geom_torsion_publ_flag
C3 Ni P1 C7 . . . . 123.0(1) y
C10 Ni P1 C7 . . . . -64.22(10) y
C3 Ni P1 C6 . . . . -110.03(10) y
C10 Ni P1 C6 . . . . 62.75(11) y
C3 Ni P1 C1 . . . . 6.73(9) y
C10 Ni P1 C1 . . . . 179.52(9) y
C3 Ni P2 C5 . . . . 8.03(10) y
C10 Ni P2 C5 . . . . -164.79(10) y
C3 Ni P2 C8 . . . . 126.24(10) y
C10 Ni P2 C8 . . . . -46.57(10) y
C3 Ni P2 C9 . . . . -108.37(10) y
C10 Ni P2 C9 . . . . 78.82(10) y
C7 P1 C1 C2 . . . . -107.01(15) y
C6 P1 C1 C2 . . . . 142.65(14) y
Ni P1 C1 C2 . . . . 15.70(15) y
P1 C1 C2 C3 . . . . -38.3(2) y
C1 C2 C3 C4 . . . . -176.52(17) y
C1 C2 C3 Ni . . . . 48.5(2) y
P2 Ni C3 C4 . . . . 14.53(15) y
P1 Ni C3 C4 . . . . -161.90(16) y
P2 Ni C3 C2 . . . . 146.56(15) y
P1 Ni C3 C2 . . . . -29.87(14) y
C2 C3 C4 C5 . . . . -170.99(18) y
Ni C3 C4 C5 . . . . -37.3(2) y
C3 C4 C5 P2 . . . . 40.4(2) y
C8 P2 C5 C4 . . . . -154.83(15) y
C9 P2 C5 C4 . . . . 95.96(16) y
Ni P2 C5 C4 . . . . -28.56(16) y
C7 P1 C6 C62 . . . . 55.33(18) y
C1 P1 C6 C62 . . . . 165.70(16) y
Ni P1 C6 C62 . . . . -76.13(17) y
C7 P1 C6 C61 . . . . 178.72(15) y
C1 P1 C6 C61 . . . . -70.90(17) y
Ni P1 C6 C61 . . . . 47.27(17) y
C6 P1 C7 C71 . . . . 172.62(15) y
C1 P1 C7 C71 . . . . 63.42(17) y
Ni P1 C7 C71 . . . . -53.46(16) y
C6 P1 C7 C72 . . . . 47.30(18) y
C1 P1 C7 C72 . . . . -61.89(18) y
Ni P1 C7 C72 . . . . -178.77(14) y
C5 P2 C8 C81 . . . . -52.87(18) y
C9 P2 C8 C81 . . . . 57.17(18) y
Ni P2 C8 C81 . . . . -171.07(13) y
C5 P2 C8 C82 . . . . 72.43(16) y
C9 P2 C8 C82 . . . . -177.53(15) y
Ni P2 C8 C82 . . . . -45.77(17) y
C5 P2 C9 C92 . . . . 177.85(16) y
C8 P2 C9 C92 . . . . 67.11(18) y
Ni P2 C9 C92 . . . . -65.27(18) y
C5 P2 C9 C91 . . . . -59.60(19) y
C8 P2 C9 C91 . . . . -170.34(17) y
Ni P2 C9 C91 . . . . 57.29(19) y
